data_7023800
loop_
_publ_author_name
'Liu, Zhong-Yi'
'Zou, Hong-Ai'
'Hou, Zhao-Jun'
'Yang, En-Cui'
'Zhao, Xiao-Jun'

_publ_section_title
;
 Structural motif-dependent magnetic diversity observed in
 three-dimensional tetrazolyl-based MMOFs: synthesis, structures and
 magnetism.
;
_journal_issue 44
_journal_name_full 'Dalton transactions (Cambridge, England : 2003)'
_journal_page_first 15716
_journal_page_last 15725
_journal_paper_doi 10.1039/c3dt52190g
_journal_volume 42
_journal_year 2013
_chemical_formula_sum 'C6 H20 Cl2 Mn3 N20 O4'
_chemical_formula_weight 672.14
_chemical_name_systematic
;
?
;
_space_group_IT_number 14
_symmetry_cell_setting monoclinic
_symmetry_space_group_name_Hall '-P 2yn'
_symmetry_space_group_name_H-M 'P 1 21/n 1'
_atom_sites_solution_hydrogens geom
_atom_sites_solution_primary direct
_atom_sites_solution_secondary difmap
_audit_creation_method SHELXL-97
_cell_angle_alpha 90.00
_cell_angle_beta 91.282(2)
_cell_angle_gamma 90.00
_cell_formula_units_Z 2
_cell_length_a 9.3348(10)
_cell_length_b 13.0009(15)
_cell_length_c 9.3606(10)
_cell_measurement_reflns_used 4106
_cell_measurement_temperature 296(2)
_cell_measurement_theta_max 28.31
_cell_measurement_theta_min 2.68
_cell_volume 1135.7(2)
_computing_cell_refinement 'Bruker SAINT'
_computing_data_collection 'Bruker APEX2'
_computing_data_reduction 'Bruker SAINT'
_computing_molecular_graphics 'Bruker SHELXTL'
_computing_publication_material 'Bruker SHELXTL'
_computing_structure_refinement 'SHELXL-97 (Sheldrick, 1997)'
_computing_structure_solution 'SHELXS-97 (Sheldrick, 1990)'
_diffrn_ambient_temperature 296(2)
_diffrn_measured_fraction_theta_full 0.992
_diffrn_measured_fraction_theta_max 0.992
_diffrn_measurement_device_type 'Bruker APEX-II CCD'
_diffrn_measurement_method '\f and \w scans'
_diffrn_radiation_monochromator graphite
_diffrn_radiation_source 'fine-focus sealed tube'
_diffrn_radiation_type MoK\a
_diffrn_radiation_wavelength 0.71073
_diffrn_reflns_av_R_equivalents 0.0341
_diffrn_reflns_av_sigmaI/netI 0.0321
_diffrn_reflns_limit_h_max 11
_diffrn_reflns_limit_h_min -10
_diffrn_reflns_limit_k_max 12
_diffrn_reflns_limit_k_min -15
_diffrn_reflns_limit_l_max 10
_diffrn_reflns_limit_l_min -11
_diffrn_reflns_number 5585
_diffrn_reflns_theta_full 25.00
_diffrn_reflns_theta_max 25.00
_diffrn_reflns_theta_min 2.68
_diffrn_standards_number 0
_exptl_absorpt_coefficient_mu 1.941
_exptl_absorpt_correction_T_max 0.6976
_exptl_absorpt_correction_T_min 0.6638
_exptl_absorpt_correction_type multi-scan
_exptl_absorpt_process_details sadabs
_exptl_crystal_colour colourless
_exptl_crystal_density_diffrn 1.965
_exptl_crystal_density_meas ?
_exptl_crystal_density_method 'not measured'
_exptl_crystal_description block
_exptl_crystal_F_000 674
_exptl_crystal_size_max 0.23
_exptl_crystal_size_mid 0.22
_exptl_crystal_size_min 0.20
_refine_diff_density_max 0.597
_refine_diff_density_min -0.592
_refine_diff_density_rms 0.076
_refine_ls_extinction_method none
_refine_ls_goodness_of_fit_ref 1.012
_refine_ls_hydrogen_treatment constr
_refine_ls_matrix_type full
_refine_ls_number_parameters 164
_refine_ls_number_reflns 1978
_refine_ls_number_restraints 0
_refine_ls_restrained_S_all 1.012
_refine_ls_R_factor_all 0.0313
_refine_ls_R_factor_gt 0.0295
_refine_ls_shift/su_max 0.000
_refine_ls_shift/su_mean 0.000
_refine_ls_structure_factor_coef Fsqd
_refine_ls_weighting_details 'calc w=1/[\s^2^(Fo^2^)+(0.0433P)^2^+1.2636P] where P=(Fo^2^+2Fc^2^)/3'
_refine_ls_weighting_scheme calc
_refine_ls_wR_factor_gt 0.0793
_refine_ls_wR_factor_ref 0.0806
_reflns_number_gt 1863
_reflns_number_total 1978
_reflns_threshold_expression >2sigma(I)
_cod_data_source_file c3dt52190g.txt
_cod_data_source_block n120921c
_cod_depositor_comments
;
The following automatic conversions were performed:

'_symmetry_cell_setting' value 'Monoclinic' changed to 'monoclinic'
according to /home/saulius/struct/CIF-dictionaries/cif_core.dic
dictionary named 'cif_core.dic' version 2.4.2 from 2011-04-26.

Automatic conversion script
Id: cif_fix_values 1891 2012-01-12 08:04:46Z andrius 

The following automatic conversions were performed:

'_exptl_crystal_density_meas' value 'none' was changed to '?' - the
value is perceived as not measured.

Automatic conversion script
Id: cif_fix_values 3008 2015-01-20 13:52:24Z robertas 
;
_cod_original_sg_symbol_H-M P2(1)/n
_cod_database_code 7023800

loop_
_symmetry_equiv_pos_as_xyz
'x, y, z'
'-x+1/2, y+1/2, -z+1/2'
'-x, -y, -z'
'x-1/2, -y-1/2, z-1/2'

loop_
_atom_site_label
_atom_site_type_symbol
_atom_site_fract_x
_atom_site_fract_y
_atom_site_fract_z
_atom_site_U_iso_or_equiv
_atom_site_adp_type
_atom_site_occupancy
_atom_site_symmetry_multiplicity
_atom_site_calc_flag
_atom_site_refinement_flags
Mn1 Mn 0.0000 0.0000 0.5000 0.01602(16) Uani 1 2 d S
Mn2 Mn 0.21639(4) 0.24270(3) 0.48562(4) 0.01560(14) Uani 1 1 d .
Cl1 Cl 0.26598(6) 0.04837(5) 0.50736(7) 0.02429(18) Uani 1 1 d .
O1 O 0.1258(2) 0.39695(16) 0.4653(2) 0.0364(5) Uani 1 1 d .
H1A H 0.1651 0.4489 0.5023 0.078(15) Uiso 1 1 d R
H1B H 0.0402 0.4128 0.4467 0.070(14) Uiso 1 1 d R
O2 O 0.1819(3) 0.5783(2) 0.6052(3) 0.0651(8) Uani 1 1 d .
H2 H 0.2165 0.5652 0.6844 0.098 Uiso 1 1 calc R
N1 N 0.0513(2) 0.20207(17) 0.3155(2) 0.0207(5) Uani 1 1 d .
N2 N -0.0385(2) 0.12065(17) 0.3291(2) 0.0205(5) Uani 1 1 d .
N3 N -0.1413(2) 0.12564(17) 0.2339(2) 0.0231(5) Uani 1 1 d .
N4 N -0.1222(2) 0.21082(17) 0.1529(2) 0.0220(5) Uani 1 1 d .
N5 N 0.0550(3) 0.3423(2) 0.1521(3) 0.0440(7) Uani 1 1 d .
H5A H 0.1328 0.3666 0.1895 0.053 Uiso 1 1 calc R
H5B H 0.0142 0.3730 0.0808 0.053 Uiso 1 1 calc R
N6 N 0.3757(2) 0.27248(17) 0.3128(2) 0.0209(5) Uani 1 1 d .
N7 N 0.3703(2) 0.36567(17) 0.2490(2) 0.0243(5) Uani 1 1 d .
N8 N 0.4717(2) 0.37169(16) 0.1569(2) 0.0206(5) Uani 1 1 d .
N9 N 0.5477(2) 0.28280(17) 0.1549(2) 0.0213(5) Uani 1 1 d .
N10 N 0.5257(3) 0.1256(2) 0.2843(3) 0.0455(8) Uani 1 1 d .
H10A H 0.5964 0.0978 0.2413 0.055 Uiso 1 1 calc R
H10B H 0.4806 0.0915 0.3479 0.055 Uiso 1 1 calc R
C1 C -0.0030(3) 0.2558(2) 0.2053(3) 0.0219(6) Uani 1 1 d .
C2 C 0.4853(3) 0.2232(2) 0.2517(3) 0.0217(6) Uani 1 1 d .
C3 C 0.2819(5) 0.6326(5) 0.5256(6) 0.0872(18) Uani 1 1 d .
H3A H 0.2713 0.7050 0.5427 0.131 Uiso 1 1 calc R
H3B H 0.2660 0.6187 0.4257 0.131 Uiso 1 1 calc R
H3C H 0.3770 0.6115 0.5536 0.131 Uiso 1 1 calc R

loop_
_atom_site_aniso_label
_atom_site_aniso_U_11
_atom_site_aniso_U_22
_atom_site_aniso_U_33
_atom_site_aniso_U_23
_atom_site_aniso_U_13
_atom_site_aniso_U_12
Mn1 0.0142(3) 0.0149(3) 0.0189(3) -0.00007(19) -0.0003(2) -0.0006(2)
Mn2 0.0117(2) 0.0188(2) 0.0162(2) -0.00006(13) -0.00042(16) -0.00095(14)
Cl1 0.0148(3) 0.0187(3) 0.0394(4) 0.0023(3) 0.0009(3) -0.0002(2)
O1 0.0379(13) 0.0256(11) 0.0456(12) -0.0011(9) -0.0016(10) 0.0084(10)
O2 0.0704(19) 0.0592(18) 0.0651(18) 0.0016(15) -0.0103(15) -0.0092(15)
N1 0.0187(11) 0.0222(11) 0.0212(11) 0.0042(8) -0.0049(9) -0.0028(9)
N2 0.0174(11) 0.0221(11) 0.0219(11) 0.0034(8) -0.0049(8) -0.0037(9)
N3 0.0187(11) 0.0248(12) 0.0254(12) 0.0046(9) -0.0058(9) -0.0038(9)
N4 0.0175(11) 0.0260(12) 0.0223(11) 0.0063(9) -0.0053(9) -0.0012(9)
N5 0.0341(14) 0.0465(17) 0.0504(16) 0.0307(13) -0.0215(12) -0.0178(13)
N6 0.0174(11) 0.0232(11) 0.0223(11) 0.0045(9) 0.0045(9) 0.0014(9)
N7 0.0207(11) 0.0254(12) 0.0272(12) 0.0053(9) 0.0071(9) 0.0008(10)
N8 0.0174(11) 0.0218(11) 0.0227(11) 0.0019(9) 0.0054(8) 0.0018(9)
N9 0.0178(11) 0.0225(11) 0.0240(11) 0.0046(9) 0.0056(9) 0.0031(9)
N10 0.0437(17) 0.0334(15) 0.0605(18) 0.0242(13) 0.0294(14) 0.0167(12)
C1 0.0167(13) 0.0259(14) 0.0229(13) 0.0048(10) -0.0051(11) -0.0015(11)
C2 0.0180(13) 0.0251(13) 0.0221(13) 0.0049(11) 0.0030(10) 0.0001(11)
C3 0.074(3) 0.107(4) 0.079(3) 0.024(3) -0.016(3) -0.044(3)

loop_
_atom_type_symbol
_atom_type_description
_atom_type_scat_dispersion_real
_atom_type_scat_dispersion_imag
_atom_type_scat_source
C C 0.0033 0.0016 'International Tables Vol C Tables 4.2.6.8 and 6.1.1.4'
H H 0.0000 0.0000 'International Tables Vol C Tables 4.2.6.8 and 6.1.1.4'
N N 0.0061 0.0033 'International Tables Vol C Tables 4.2.6.8 and 6.1.1.4'
O O 0.0106 0.0060 'International Tables Vol C Tables 4.2.6.8 and 6.1.1.4'
Cl Cl 0.1484 0.1585 'International Tables Vol C Tables 4.2.6.8 and 6.1.1.4'
Mn Mn 0.3368 0.7283 'International Tables Vol C Tables 4.2.6.8 and 6.1.1.4'

loop_
_geom_angle_atom_site_label_1
_geom_angle_atom_site_label_2
_geom_angle_atom_site_label_3
_geom_angle
_geom_angle_site_symmetry_1
_geom_angle_site_symmetry_3
N8 Mn1 N8 180.0 2_545 4_566
N8 Mn1 N2 85.89(8) 2_545 3_556
N8 Mn1 N2 94.11(8) 4_566 3_556
N8 Mn1 N2 94.11(8) 2_545 .
N8 Mn1 N2 85.89(8) 4_566 .
N2 Mn1 N2 180.0 3_556 .
N8 Mn1 Cl1 94.13(5) 2_545 .
N8 Mn1 Cl1 85.87(5) 4_566 .
N2 Mn1 Cl1 90.72(5) 3_556 .
N2 Mn1 Cl1 89.28(5) . .
N8 Mn1 Cl1 85.87(5) 2_545 3_556
N8 Mn1 Cl1 94.13(5) 4_566 3_556
N2 Mn1 Cl1 89.28(5) 3_556 3_556
N2 Mn1 Cl1 90.72(5) . 3_556
Cl1 Mn1 Cl1 180.0 . 3_556
O1 Mn2 N4 93.81(8) . 4_666
O1 Mn2 N1 84.05(8) . .
N4 Mn2 N1 177.84(8) 4_666 .
O1 Mn2 N6 92.29(8) . .
N4 Mn2 N6 90.64(8) 4_666 .
N1 Mn2 N6 89.14(8) . .
O1 Mn2 N9 85.54(8) . 4_566
N4 Mn2 N9 91.00(8) 4_666 4_566
N1 Mn2 N9 89.15(8) . 4_566
N6 Mn2 N9 177.37(8) . 4_566
O1 Mn2 Cl1 167.57(6) . .
N4 Mn2 Cl1 95.33(6) 4_666 .
N1 Mn2 Cl1 86.84(6) . .
N6 Mn2 Cl1 96.01(6) . .
N9 Mn2 Cl1 85.89(6) 4_566 .
Mn1 Cl1 Mn2 93.80(2) . .
Mn2 O1 H1A 122.6 . .
Mn2 O1 H1B 127.5 . .
H1A O1 H1B 107.0 . .
C3 O2 H2 109.5 . .
C1 N1 N2 104.8(2) . .
C1 N1 Mn2 131.63(17) . .
N2 N1 Mn2 122.02(15) . .
N3 N2 N1 110.21(19) . .
N3 N2 Mn1 128.61(16) . .
N1 N2 Mn1 121.18(14) . .
N2 N3 N4 108.70(19) . .
C1 N4 N3 105.7(2) . .
C1 N4 Mn2 132.87(18) . 4_565
N3 N4 Mn2 121.21(15) . 4_565
C1 N5 H5A 120.0 . .
C1 N5 H5B 120.0 . .
H5A N5 H5B 120.0 . .
C2 N6 N7 105.1(2) . .
C2 N6 Mn2 138.01(18) . .
N7 N6 Mn2 116.88(16) . .
N8 N7 N6 109.1(2) . .
N7 N8 N9 110.3(2) . .
N7 N8 Mn1 125.36(16) . 2
N9 N8 Mn1 123.74(15) . 2
C2 N9 N8 104.4(2) . .
C2 N9 Mn2 134.82(19) . 4_665
N8 N9 Mn2 120.16(15) . 4_665
C2 N10 H10A 120.0 . .
C2 N10 H10B 120.0 . .
H10A N10 H10B 120.0 . .
N1 C1 N4 110.6(2) . .
N1 C1 N5 124.9(2) . .
N4 C1 N5 124.5(2) . .
N9 C2 N6 111.1(2) . .
N9 C2 N10 124.9(2) . .
N6 C2 N10 124.0(2) . .
O2 C3 H3A 109.5 . .
O2 C3 H3B 109.5 . .
H3A C3 H3B 109.5 . .
O2 C3 H3C 109.5 . .
H3A C3 H3C 109.5 . .
H3B C3 H3C 109.5 . .

loop_
_geom_bond_atom_site_label_1
_geom_bond_atom_site_label_2
_geom_bond_distance
_geom_bond_site_symmetry_2
Mn1 N8 2.242(2) 2_545
Mn1 N8 2.242(2) 4_566
Mn1 N2 2.263(2) 3_556
Mn1 N2 2.264(2) .
Mn1 Cl1 2.5607(7) .
Mn1 Cl1 2.5607(7) 3_556
Mn2 O1 2.183(2) .
Mn2 N4 2.232(2) 4_666
Mn2 N1 2.254(2) .
Mn2 N6 2.256(2) .
Mn2 N9 2.283(2) 4_566
Mn2 Cl1 2.5758(8) .
O1 H1A 0.8399 .
O1 H1B 0.8400 .
O2 C3 1.399(5) .
O2 H2 0.8200 .
N1 C1 1.336(3) .
N1 N2 1.358(3) .
N2 N3 1.296(3) .
N3 N4 1.356(3) .
N4 C1 1.340(3) .
N4 Mn2 2.232(2) 4_565
N5 C1 1.348(4) .
N5 H5A 0.8600 .
N5 H5B 0.8600 .
N6 C2 1.345(3) .
N6 N7 1.351(3) .
N7 N8 1.297(3) .
N8 N9 1.356(3) .
N8 Mn1 2.242(2) 2
N9 C2 1.335(3) .
N9 Mn2 2.283(2) 4_665
N10 C2 1.358(4) .
N10 H10A 0.8600 .
N10 H10B 0.8600 .
C3 H3A 0.9600 .
C3 H3B 0.9600 .
C3 H3C 0.9600 .

loop_
_geom_torsion_atom_site_label_1
_geom_torsion_atom_site_label_2
_geom_torsion_atom_site_label_3
_geom_torsion_atom_site_label_4
_geom_torsion
_geom_torsion_site_symmetry_1
_geom_torsion_site_symmetry_4
N8 Mn1 Cl1 Mn2 134.44(6) 2_545 .
N8 Mn1 Cl1 Mn2 -45.56(6) 4_566 .
N2 Mn1 Cl1 Mn2 -139.63(6) 3_556 .
N2 Mn1 Cl1 Mn2 40.37(6) . .
Cl1 Mn1 Cl1 Mn2 -135(4) 3_556 .
O1 Mn2 Cl1 Mn1 -0.8(3) . .
N4 Mn2 Cl1 Mn1 136.28(6) 4_666 .
N1 Mn2 Cl1 Mn1 -43.71(6) . .
N6 Mn2 Cl1 Mn1 -132.51(6) . .
N9 Mn2 Cl1 Mn1 45.66(6) 4_566 .
O1 Mn2 N1 C1 33.7(2) . .
N4 Mn2 N1 C1 25(2) 4_666 .
N6 Mn2 N1 C1 -58.7(3) . .
N9 Mn2 N1 C1 119.3(3) 4_566 .
Cl1 Mn2 N1 C1 -154.8(2) . .
O1 Mn2 N1 N2 -129.87(19) . .
N4 Mn2 N1 N2 -138(2) 4_666 .
N6 Mn2 N1 N2 137.74(19) . .
N9 Mn2 N1 N2 -44.26(19) 4_566 .
Cl1 Mn2 N1 N2 41.66(18) . .
C1 N1 N2 N3 -0.6(3) . .
Mn2 N1 N2 N3 166.80(16) . .
C1 N1 N2 Mn1 179.62(17) . .
Mn2 N1 N2 Mn1 -13.0(3) . .
N8 Mn1 N2 N3 62.3(2) 2_545 .
N8 Mn1 N2 N3 -117.7(2) 4_566 .
N2 Mn1 N2 N3 161(12) 3_556 .
Cl1 Mn1 N2 N3 156.4(2) . .
Cl1 Mn1 N2 N3 -23.6(2) 3_556 .
N8 Mn1 N2 N1 -117.91(19) 2_545 .
N8 Mn1 N2 N1 62.09(19) 4_566 .
N2 Mn1 N2 N1 -19(12) 3_556 .
Cl1 Mn1 N2 N1 -23.82(18) . .
Cl1 Mn1 N2 N1 156.18(18) 3_556 .
N1 N2 N3 N4 0.4(3) . .
Mn1 N2 N3 N4 -179.83(17) . .
N2 N3 N4 C1 0.0(3) . .
N2 N3 N4 Mn2 -175.19(16) . 4_565
O1 Mn2 N6 C2 176.2(3) . .
N4 Mn2 N6 C2 82.4(3) 4_666 .
N1 Mn2 N6 C2 -99.8(3) . .
N9 Mn2 N6 C2 -149.2(16) 4_566 .
Cl1 Mn2 N6 C2 -13.0(3) . .
O1 Mn2 N6 N7 -1.32(18) . .
N4 Mn2 N6 N7 -95.16(18) 4_666 .
N1 Mn2 N6 N7 82.69(18) . .
N9 Mn2 N6 N7 33.3(18) 4_566 .
Cl1 Mn2 N6 N7 169.42(17) . .
C2 N6 N7 N8 -0.7(3) . .
Mn2 N6 N7 N8 177.55(15) . .
N6 N7 N8 N9 0.5(3) . .
N6 N7 N8 Mn1 172.18(16) . 2
N7 N8 N9 C2 0.0(3) . .
Mn1 N8 N9 C2 -171.87(17) 2 .
N7 N8 N9 Mn2 172.10(16) . 4_665
Mn1 N8 N9 Mn2 0.2(3) 2 4_665
N2 N1 C1 N4 0.6(3) . .
Mn2 N1 C1 N4 -165.09(17) . .
N2 N1 C1 N5 -178.3(3) . .
Mn2 N1 C1 N5 16.1(4) . .
N3 N4 C1 N1 -0.3(3) . .
Mn2 N4 C1 N1 174.00(18) 4_565 .
N3 N4 C1 N5 178.5(3) . .
Mn2 N4 C1 N5 -7.1(4) 4_565 .
N8 N9 C2 N6 -0.5(3) . .
Mn2 N9 C2 N6 -170.84(18) 4_665 .
N8 N9 C2 N10 179.2(3) . .
Mn2 N9 C2 N10 8.8(4) 4_665 .
N7 N6 C2 N9 0.8(3) . .
Mn2 N6 C2 N9 -176.97(19) . .
N7 N6 C2 N10 -178.9(3) . .
Mn2 N6 C2 N10 3.4(5) . .
